data_7114341
loop_
_publ_author_name
'Petrov, Viacheslav A.'
'Marshall, William J.'
'Grushin, Vladimir V.'

_publ_section_title
;
 The first perfluoroacetylacetonate metal complexes: as unexpectedly
 robust as tricky to makeElectronic supplementary information (ESI)
 available: details of the preparation of the complexes, analytical, NMR
 spectroscopical, and crystallographic data. See:
 http://www.rsc.org/suppdata/cc/b1/b111249j/
;
_journal_issue 5
_journal_name_full 'Chemical Communications'
_journal_page_first 520
_journal_paper_doi 10.1039/b111249j
_journal_year 2002
_chemical_formula_sum 'C51 H30 F21 O8 P2 Tb'
_chemical_formula_weight 1390.61
_chemical_name_systematic
;
?
;
_space_group_IT_number 14
_symmetry_cell_setting monoclinic
_symmetry_space_group_name_Hall '-P 2yn'
_symmetry_space_group_name_H-M 'P 1 21/n 1'
_atom_sites_solution_hydrogens geom
_atom_sites_solution_primary direct
_atom_sites_solution_secondary difmap
_audit_creation_method SHELXL-97
_cell_angle_alpha 90.000(10)
_cell_angle_beta 92.641(10)
_cell_angle_gamma 90.000(10)
_cell_formula_units_Z 4
_cell_length_a 17.2022(10)
_cell_length_b 15.7548(10)
_cell_length_c 20.4466(10)
_cell_measurement_temperature 293(2)
_cell_volume 5535.5(5)
_computing_cell_refinement 'Bruker SMART'
_computing_data_collection 'Bruker SMART'
_computing_data_reduction 'Bruker SHELXTL'
_computing_molecular_graphics 'Bruker SHELXTL'
_computing_publication_material 'Bruker SHELXTL'
_computing_structure_refinement 'SHELXL-97 (Sheldrick, 1997)'
_computing_structure_solution 'SHELXS-97 (Sheldrick, 1990)'
_diffrn_ambient_temperature 293(2)
_diffrn_measured_fraction_theta_full 0.945
_diffrn_measured_fraction_theta_max 0.945
_diffrn_measurement_device_type 'CCD area detector'
_diffrn_measurement_method 'phi and omega scans'
_diffrn_radiation_monochromator graphite
_diffrn_radiation_source 'fine-focus sealed tube'
_diffrn_radiation_type MoK\a
_diffrn_radiation_wavelength 0.71069
_diffrn_reflns_av_R_equivalents 0.0403
_diffrn_reflns_av_sigmaI/netI 0.0420
_diffrn_reflns_limit_h_max 21
_diffrn_reflns_limit_h_min -22
_diffrn_reflns_limit_k_max 20
_diffrn_reflns_limit_k_min -18
_diffrn_reflns_limit_l_max 27
_diffrn_reflns_limit_l_min -17
_diffrn_reflns_number 35468
_diffrn_reflns_theta_full 28.29
_diffrn_reflns_theta_max 28.29
_diffrn_reflns_theta_min 1.51
_exptl_absorpt_coefficient_mu 1.457
_exptl_absorpt_correction_type none
_exptl_crystal_colour colorless
_exptl_crystal_density_diffrn 1.669
_exptl_crystal_density_meas hemisphere
_exptl_crystal_density_method 'not measured'
_exptl_crystal_description 'ireg bloc!'
_exptl_crystal_F_000 2736
_exptl_crystal_size_max .38
_exptl_crystal_size_mid .38
_exptl_crystal_size_min .42
_refine_diff_density_max 1.988
_refine_diff_density_min -1.227
_refine_diff_density_rms 0.102
_refine_ls_extinction_coef 0.00013(5)
_refine_ls_extinction_expression Fc^*^=kFc[1+0.001xFc^2^\l^3^/sin(2\q)]^-1/4^
_refine_ls_extinction_method SHELXL
_refine_ls_goodness_of_fit_ref 1.058
_refine_ls_hydrogen_treatment mixed
_refine_ls_matrix_type full
_refine_ls_number_parameters 749
_refine_ls_number_reflns 12992
_refine_ls_number_restraints 0
_refine_ls_restrained_S_all 1.058
_refine_ls_R_factor_all 0.0506
_refine_ls_R_factor_gt 0.0384
_refine_ls_shift/su_max 0.015
_refine_ls_shift/su_mean 0.001
_refine_ls_structure_factor_coef Fsqd
_refine_ls_weighting_details 'calc w=1/[\s^2^(Fo^2^)+(0.0540P)^2^+0.0000P] where P=(Fo^2^+2Fc^2^)/3'
_refine_ls_weighting_scheme calc
_refine_ls_wR_factor_gt 0.0904
_refine_ls_wR_factor_ref 0.0959
_reflns_number_gt 10382
_reflns_number_total 12992
_reflns_threshold_expression >2sigma(I)
_cod_data_source_file b111249j.txt
_cod_data_source_block 00052
_cod_depositor_comments
;
The following automatic conversions were performed:

'_symmetry_cell_setting' value 'Monoclinic' changed to 'monoclinic'
according to
/usr/data/users/saulius/automatic-downloads/retrospective/RSC/lib/dictionaries/cif_core.dic
dictionary named 'cif_core.dic' version 2.4.2 from 2011-04-26.

Automatic conversion script
Id: cif_fix_values 2281 2013-09-26 08:29:07Z andrius 
;
_cod_original_sg_symbol_H-M P2(1)/n
_cod_database_code 7114341

loop_
_symmetry_equiv_pos_as_xyz
'x, y, z'
'x+1/2, -y+1/2, z+1/2'
'-x, -y, -z'
'-x-1/2, y-1/2, -z-1/2'

loop_
_atom_site_label
_atom_site_type_symbol
_atom_site_fract_x
_atom_site_fract_y
_atom_site_fract_z
_atom_site_U_iso_or_equiv
_atom_site_adp_type
_atom_site_occupancy
_atom_site_symmetry_multiplicity
_atom_site_calc_flag
_atom_site_refinement_flags
Tb1 Tb 0.238543(8) 0.237995(8) 0.508846(6) 0.02574(5) Uani 1 1 d .
P3 P 0.36283(4) 0.12755(5) 0.39575(4) 0.03085(17) Uani 1 1 d .
P6 P 0.18269(4) 0.43650(4) 0.58710(4) 0.02760(16) Uani 1 1 d .
F1 F 0.19136(15) -0.06085(13) 0.45565(11) 0.0720(7) Uani 1 1 d .
F2 F 0.1817(2) -0.09702(15) 0.55520(13) 0.1062(11) Uani 1 1 d .
F3 F 0.07959(16) -0.07660(17) 0.49468(15) 0.0979(10) Uani 1 1 d .
F4 F 0.06059(15) 0.00873(14) 0.60725(12) 0.0751(7) Uani 1 1 d .
F5 F 0.0580(2) 0.12915(18) 0.70966(13) 0.1263(14) Uani 1 1 d .
F6 F -0.03106(16) 0.1513(3) 0.63698(18) 0.1367(16) Uani 1 1 d .
F7 F 0.04007(15) 0.25073(13) 0.67255(12) 0.0602(6) Uani 1 1 d .
F11 F 0.3331(2) 0.0524(2) 0.67916(18) 0.1365(15) Uani 1 1 d .
F12 F 0.3667(2) 0.1433(2) 0.74626(13) 0.1258(14) Uani 1 1 d .
F13 F 0.44861(16) 0.0869(2) 0.68964(17) 0.1232(13) Uani 1 1 d .
F14 F 0.47869(14) 0.25474(14) 0.67189(13) 0.0622(7) Uani 1 1 d .
F15 F 0.47955(16) 0.42277(19) 0.64220(15) 0.1015(10) Uani 1 1 d .
F16 F 0.53392(13) 0.36174(16) 0.56547(16) 0.0932(9) Uani 1 1 d .
F17 F 0.44301(14) 0.45118(16) 0.54624(16) 0.0992(10) Uani 1 1 d .
F21 F -0.01335(16) 0.2048(2) 0.40228(16) 0.1152(13) Uani 1 1 d .
F22 F 0.01478(15) 0.2220(2) 0.30355(15) 0.0977(10) Uani 1 1 d .
F23 F -0.01993(14) 0.32526(19) 0.36019(18) 0.1050(11) Uani 1 1 d .
F24 F 0.11743(12) 0.35711(14) 0.29052(10) 0.0586(6) Uani 1 1 d .
F25 F 0.23155(18) 0.48370(15) 0.31602(15) 0.1058(11) Uani 1 1 d .
F26 F 0.27245(16) 0.38474(16) 0.25949(11) 0.0806(8) Uani 1 1 d .
F27 F 0.33922(16) 0.4260(2) 0.34192(14) 0.1135(12) Uani 1 1 d .
O1 O 0.19686(12) 0.09260(12) 0.49952(10) 0.0345(5) Uani 1 1 d .
O2 O 0.13680(11) 0.21486(13) 0.58367(10) 0.0330(4) Uani 1 1 d .
O3 O 0.33282(11) 0.16893(13) 0.45577(10) 0.0357(5) Uani 1 1 d .
O6 O 0.19751(11) 0.37017(12) 0.53658(10) 0.0331(4) Uani 1 1 d .
O11 O 0.30069(12) 0.17607(13) 0.60116(10) 0.0370(5) Uani 1 1 d .
O12 O 0.35248(11) 0.32099(13) 0.54088(10) 0.0363(5) Uani 1 1 d .
O21 O 0.12826(13) 0.23816(12) 0.43767(10) 0.0316(5) Uani 1 1 d .
O22 O 0.26475(12) 0.32344(13) 0.41436(10) 0.0362(5) Uani 1 1 d .
C1 C 0.1504(3) -0.0481(2) 0.5085(2) 0.0569(10) Uani 1 1 d .
C2 C 0.15209(18) 0.04524(18) 0.52925(15) 0.0353(7) Uani 1 1 d .
C3 C 0.1049(2) 0.0702(2) 0.57907(17) 0.0442(8) Uani 1 1 d .
C4 C 0.09884(17) 0.1519(2) 0.60213(14) 0.0343(7) Uani 1 1 d .
C5 C 0.0404(2) 0.1711(3) 0.65568(19) 0.0550(10) Uani 1 1 d .
C11 C 0.3793(2) 0.1164(3) 0.68713(19) 0.0550(10) Uani 1 1 d .
C12 C 0.36324(19) 0.1851(2) 0.63515(14) 0.0381(7) Uani 1 1 d .
C13 C 0.4152(2) 0.2512(2) 0.62944(18) 0.0411(8) Uani 1 1 d .
C14 C 0.40587(17) 0.31669(19) 0.58364(15) 0.0356(7) Uani 1 1 d .
C15 C 0.4662(2) 0.3890(2) 0.5834(2) 0.0536(10) Uani 1 1 d .
C21 C 0.0209(2) 0.2541(2) 0.3618(2) 0.0506(10) Uani 1 1 d .
C22 C 0.10606(18) 0.27274(19) 0.38520(15) 0.0342(7) Uani 1 1 d .
C23 C 0.15041(19) 0.3255(2) 0.34757(15) 0.0373(7) Uani 1 1 d .
C24 C 0.22659(19) 0.34811(18) 0.36451(15) 0.0363(7) Uani 1 1 d .
C25 C 0.2689(2) 0.4109(2) 0.32024(18) 0.0498(9) Uani 1 1 d .
C31 C 0.37721(16) 0.01611(19) 0.40983(15) 0.0324(6) Uani 1 1 d .
C32 C 0.3937(2) -0.0110(2) 0.47334(16) 0.0482(8) Uani 1 1 d .
H32A H 0.3970 0.0282 0.5073 0.058 Uiso 1 1 calc R
C33 C 0.4053(2) -0.0968(3) 0.48650(19) 0.0585(10) Uani 1 1 d .
H33A H 0.4158 -0.1152 0.5292 0.070 Uiso 1 1 calc R
C34 C 0.4011(2) -0.1547(2) 0.4354(2) 0.0525(9) Uani 1 1 d .
H34A H 0.4097 -0.2120 0.4438 0.063 Uiso 1 1 calc R
C35 C 0.3843(2) -0.1279(2) 0.37257(19) 0.0500(9) Uani 1 1 d .
H35A H 0.3811 -0.1673 0.3387 0.060 Uiso 1 1 calc R
C36 C 0.37206(18) -0.0429(2) 0.35922(16) 0.0390(7) Uani 1 1 d .
H36A H 0.3604 -0.0252 0.3165 0.047 Uiso 1 1 calc R
C41 C 0.29653(18) 0.13755(19) 0.32546(15) 0.0366(7) Uani 1 1 d .
C42 C 0.22273(19) 0.1021(2) 0.32939(17) 0.0449(8) Uani 1 1 d .
H42A H 0.2101 0.0720 0.3666 0.054 Uiso 1 1 calc R
C43 C 0.1682(2) 0.1115(3) 0.2779(2) 0.0578(11) Uani 1 1 d .
H43A H 0.1189 0.0878 0.2806 0.069 Uiso 1 1 calc R
C44 C 0.1866(2) 0.1559(3) 0.22299(19) 0.0593(11) Uani 1 1 d .
H44A H 0.1496 0.1626 0.1888 0.071 Uiso 1 1 calc R
C45 C 0.2594(3) 0.1904(2) 0.21833(18) 0.0591(11) Uani 1 1 d .
H45A H 0.2717 0.2198 0.1808 0.071 Uiso 1 1 calc R
C46 C 0.3146(2) 0.1816(2) 0.26955(16) 0.0470(8) Uani 1 1 d .
H46A H 0.3638 0.2053 0.2663 0.056 Uiso 1 1 calc R
C51 C 0.45402(18) 0.1749(2) 0.37696(14) 0.0352(7) Uani 1 1 d .
C52 C 0.50997(19) 0.1321(2) 0.34303(16) 0.0450(8) Uani 1 1 d .
H52A H 0.5004 0.0771 0.3283 0.054 Uiso 1 1 calc R
C53 C 0.5798(2) 0.1710(3) 0.33106(19) 0.0576(10) Uani 1 1 d .
H53A H 0.6167 0.1422 0.3077 0.069 Uiso 1 1 calc R
C54 C 0.5952(2) 0.2515(3) 0.3532(2) 0.0606(11) Uani 1 1 d .
H54A H 0.6427 0.2770 0.3454 0.073 Uiso 1 1 calc R
C55 C 0.5399(2) 0.2950(3) 0.3872(2) 0.0620(11) Uani 1 1 d .
H55A H 0.5505 0.3497 0.4022 0.074 Uiso 1 1 calc R
C56 C 0.4690(2) 0.2574(2) 0.3991(2) 0.0507(9) Uani 1 1 d .
H56A H 0.4318 0.2870 0.4216 0.061 Uiso 1 1 calc R
C61 C 0.08146(16) 0.43661(17) 0.60411(14) 0.0290(6) Uani 1 1 d .
C62 C 0.05368(18) 0.4666(2) 0.66255(16) 0.0394(7) Uani 1 1 d .
H62A H 0.0880 0.4874 0.6951 0.047 Uiso 1 1 calc R
C63 C -0.0255(2) 0.4652(2) 0.67192(18) 0.0501(9) Uani 1 1 d .
H63A H -0.0444 0.4860 0.7107 0.060 Uiso 1 1 calc R
C64 C -0.0763(2) 0.4332(2) 0.6243(2) 0.0541(10) Uani 1 1 d .
H64A H -0.1293 0.4320 0.6313 0.065 Uiso 1 1 calc R
C65 C -0.04961(19) 0.4032(3) 0.56634(19) 0.0542(10) Uani 1 1 d .
H65A H -0.0845 0.3819 0.5343 0.065 Uiso 1 1 calc R
C66 C 0.03014(18) 0.4046(2) 0.55583(16) 0.0434(8) Uani 1 1 d .
H66A H 0.0487 0.3842 0.5168 0.052 Uiso 1 1 calc R
C71 C 0.20909(16) 0.53931(18) 0.55742(14) 0.0312(6) Uani 1 1 d .
C72 C 0.18316(18) 0.61380(19) 0.58590(17) 0.0381(7) Uani 1 1 d .
H72A H 0.1516 0.6111 0.6216 0.046 Uiso 1 1 calc R
C73 C 0.2042(2) 0.6916(2) 0.56129(18) 0.0469(8) Uani 1 1 d .
H73A H 0.1877 0.7412 0.5811 0.056 Uiso 1 1 calc R
C74 C 0.2493(2) 0.6964(2) 0.50769(19) 0.0532(10) Uani 1 1 d .
H74A H 0.2618 0.7491 0.4905 0.064 Uiso 1 1 calc R
C75 C 0.2761(2) 0.6227(2) 0.47919(19) 0.0508(9) Uani 1 1 d .
H75A H 0.3076 0.6262 0.4435 0.061 Uiso 1 1 calc R
C76 C 0.25595(17) 0.5436(2) 0.50373(16) 0.0424(8) Uani 1 1 d .
H76A H 0.2736 0.4941 0.4845 0.051 Uiso 1 1 calc R
C81 C 0.23794(16) 0.41875(19) 0.66279(14) 0.0330(6) Uani 1 1 d .
C82 C 0.22624(18) 0.3435(2) 0.69630(15) 0.0402(7) Uani 1 1 d .
H82A H 0.1883 0.3055 0.6809 0.048 Uiso 1 1 calc R
C83 C 0.2708(2) 0.3249(3) 0.75259(17) 0.0509(9) Uani 1 1 d .
H83A H 0.2625 0.2746 0.7750 0.061 Uiso 1 1 calc R
C84 C 0.3268(2) 0.3800(3) 0.77534(18) 0.0581(10) Uani 1 1 d .
H84A H 0.3567 0.3670 0.8130 0.070 Uiso 1 1 calc R
C85 C 0.3391(2) 0.4542(3) 0.7429(2) 0.0713(13) Uani 1 1 d .
H85A H 0.3771 0.4918 0.7589 0.086 Uiso 1 1 calc R
C86 C 0.2953(2) 0.4740(2) 0.6864(2) 0.0579(10) Uani 1 1 d .
H86A H 0.3044 0.5244 0.6643 0.069 Uiso 1 1 calc R

loop_
_atom_site_aniso_label
_atom_site_aniso_U_11
_atom_site_aniso_U_22
_atom_site_aniso_U_33
_atom_site_aniso_U_23
_atom_site_aniso_U_13
_atom_site_aniso_U_12
Tb1 0.03248(9) 0.02118(8) 0.02356(8) -0.00110(5) 0.00147(6) 0.00137(5)
P3 0.0357(4) 0.0282(4) 0.0287(4) -0.0022(3) 0.0031(3) 0.0058(3)
P6 0.0299(4) 0.0216(3) 0.0312(4) -0.0034(3) 0.0003(3) 0.0020(3)
F1 0.1104(19) 0.0343(12) 0.0740(15) -0.0171(11) 0.0328(14) -0.0120(12)
F2 0.207(3) 0.0283(13) 0.0835(19) 0.0118(12) 0.006(2) 0.0200(17)
F3 0.108(2) 0.0659(17) 0.122(2) -0.0464(16) 0.0299(18) -0.0476(16)
F4 0.1112(19) 0.0419(13) 0.0756(16) -0.0020(11) 0.0428(14) -0.0306(13)
F5 0.241(4) 0.0771(19) 0.0683(17) 0.0345(15) 0.085(2) 0.063(2)
F6 0.0703(19) 0.191(4) 0.154(3) -0.101(3) 0.059(2) -0.056(2)
F7 0.0734(16) 0.0476(13) 0.0622(16) -0.0039(10) 0.0312(13) 0.0020(10)
F11 0.162(3) 0.104(3) 0.136(3) 0.082(2) -0.079(2) -0.044(2)
F12 0.202(4) 0.131(3) 0.0458(16) 0.0346(16) 0.024(2) 0.081(3)
F13 0.0829(19) 0.129(3) 0.160(3) 0.094(2) 0.0356(19) 0.0602(19)
F14 0.0468(13) 0.0802(17) 0.0574(15) -0.0016(11) -0.0220(12) 0.0077(10)
F15 0.099(2) 0.094(2) 0.111(2) -0.0521(18) -0.0033(18) -0.0371(17)
F16 0.0435(13) 0.0635(16) 0.175(3) -0.0273(17) 0.0333(15) -0.0083(11)
F17 0.0688(16) 0.0531(16) 0.172(3) 0.0314(17) -0.0355(18) -0.0245(12)
F21 0.0656(17) 0.168(3) 0.108(2) 0.077(2) -0.0376(16) -0.054(2)
F22 0.0576(16) 0.156(3) 0.077(2) -0.0372(19) -0.0246(15) 0.0072(17)
F23 0.0449(14) 0.096(2) 0.175(3) 0.005(2) 0.0052(17) 0.0303(14)
F24 0.0657(13) 0.0656(14) 0.0439(12) 0.0256(10) -0.0040(10) 0.0156(11)
F25 0.153(3) 0.0368(13) 0.135(2) 0.0347(14) 0.092(2) 0.0243(15)
F26 0.129(2) 0.0680(16) 0.0489(14) 0.0077(11) 0.0436(15) -0.0065(15)
F27 0.087(2) 0.154(3) 0.098(2) 0.073(2) -0.0068(17) -0.059(2)
O1 0.0433(12) 0.0246(11) 0.0357(11) -0.0011(8) 0.0029(9) -0.0021(9)
O2 0.0362(11) 0.0307(11) 0.0325(11) -0.0009(9) 0.0050(9) -0.0011(9)
O3 0.0391(11) 0.0337(11) 0.0352(12) -0.0062(9) 0.0095(9) 0.0015(9)
O6 0.0401(11) 0.0250(10) 0.0343(11) -0.0034(8) 0.0047(9) 0.0035(8)
O11 0.0442(12) 0.0380(12) 0.0286(11) 0.0044(9) -0.0013(9) 0.0041(10)
O12 0.0355(11) 0.0315(11) 0.0415(12) -0.0016(9) -0.0021(9) 0.0001(9)
O21 0.0397(12) 0.0308(11) 0.0239(11) 0.0018(8) -0.0033(9) -0.0014(8)
O22 0.0443(12) 0.0340(11) 0.0304(11) 0.0024(9) 0.0049(9) -0.0033(9)
C1 0.081(3) 0.0323(19) 0.058(2) -0.0076(17) 0.015(2) -0.0100(18)
C2 0.0450(17) 0.0237(15) 0.0368(17) 0.0006(12) -0.0026(14) -0.0021(13)
C3 0.057(2) 0.0311(17) 0.0457(19) 0.0035(14) 0.0126(16) -0.0131(15)
C4 0.0398(16) 0.0348(16) 0.0285(15) -0.0015(12) 0.0030(13) -0.0070(13)
C5 0.065(2) 0.052(2) 0.050(2) -0.0030(17) 0.0227(19) -0.0111(19)
C11 0.055(2) 0.061(3) 0.048(2) 0.0192(18) -0.0051(18) 0.0099(19)
C12 0.0461(18) 0.0451(19) 0.0233(15) 0.0017(13) 0.0017(13) 0.0146(15)
C13 0.0338(17) 0.052(2) 0.0370(19) -0.0058(14) -0.0059(14) 0.0082(14)
C14 0.0311(15) 0.0358(17) 0.0398(18) -0.0109(13) 0.0001(13) 0.0034(12)
C15 0.041(2) 0.043(2) 0.076(3) -0.0130(19) -0.0064(19) -0.0014(16)
C21 0.045(2) 0.066(3) 0.040(2) 0.0110(17) -0.0084(17) 0.0055(17)
C22 0.0387(17) 0.0311(16) 0.0323(17) -0.0015(12) -0.0036(13) 0.0072(13)
C23 0.0471(18) 0.0351(17) 0.0296(16) 0.0077(12) 0.0016(14) 0.0137(14)
C24 0.0544(19) 0.0251(15) 0.0306(16) 0.0027(12) 0.0144(14) 0.0057(13)
C25 0.067(2) 0.0377(19) 0.046(2) 0.0114(15) 0.0155(19) 0.0025(17)
C31 0.0325(15) 0.0285(15) 0.0366(17) 0.0003(12) 0.0040(13) 0.0048(12)
C32 0.064(2) 0.043(2) 0.0374(19) 0.0004(15) -0.0055(17) 0.0049(17)
C33 0.069(2) 0.053(2) 0.052(2) 0.0200(18) -0.011(2) 0.0054(19)
C34 0.051(2) 0.0309(18) 0.076(3) 0.0097(17) 0.0068(19) 0.0087(15)
C35 0.057(2) 0.0326(18) 0.061(2) -0.0070(16) 0.0125(18) 0.0049(16)
C36 0.0455(18) 0.0360(17) 0.0359(17) -0.0037(13) 0.0070(14) 0.0020(14)
C41 0.0413(17) 0.0325(16) 0.0358(17) -0.0041(13) -0.0016(14) 0.0133(13)
C42 0.0448(19) 0.049(2) 0.0408(19) -0.0097(15) -0.0035(15) 0.0124(16)
C43 0.048(2) 0.065(3) 0.060(3) -0.026(2) -0.0122(19) 0.0177(18)
C44 0.073(3) 0.056(2) 0.047(2) -0.0142(18) -0.023(2) 0.030(2)
C45 0.090(3) 0.045(2) 0.041(2) 0.0021(16) -0.011(2) 0.020(2)
C46 0.059(2) 0.0387(19) 0.0426(19) -0.0005(15) -0.0042(17) 0.0119(16)
C51 0.0395(16) 0.0377(17) 0.0286(15) 0.0013(12) 0.0037(13) 0.0008(13)
C52 0.050(2) 0.049(2) 0.0370(18) -0.0051(15) 0.0087(15) -0.0010(16)
C53 0.050(2) 0.072(3) 0.052(2) -0.002(2) 0.0195(18) 0.000(2)
C54 0.049(2) 0.079(3) 0.055(3) 0.005(2) 0.0109(19) -0.019(2)
C55 0.067(3) 0.054(2) 0.066(3) -0.006(2) 0.012(2) -0.020(2)
C56 0.053(2) 0.045(2) 0.054(2) -0.0069(16) 0.0103(18) -0.0008(16)
C61 0.0307(14) 0.0234(14) 0.0328(15) 0.0020(11) 0.0004(12) 0.0023(11)
C62 0.0381(17) 0.0350(17) 0.0454(19) -0.0078(14) 0.0042(14) 0.0009(13)
C63 0.045(2) 0.051(2) 0.055(2) -0.0022(17) 0.0167(17) 0.0093(16)
C64 0.0302(17) 0.058(2) 0.075(3) 0.015(2) 0.0062(17) 0.0035(16)
C65 0.0330(18) 0.072(3) 0.056(2) 0.0056(19) -0.0106(17) -0.0042(17)
C66 0.0386(17) 0.052(2) 0.0388(18) -0.0016(15) -0.0028(14) -0.0016(15)
C71 0.0279(14) 0.0291(15) 0.0362(16) -0.0010(12) -0.0019(12) 0.0016(11)
C72 0.0383(17) 0.0286(16) 0.0476(19) -0.0034(13) 0.0046(14) 0.0011(13)
C73 0.052(2) 0.0259(17) 0.063(2) -0.0038(15) 0.0009(18) -0.0005(14)
C74 0.049(2) 0.033(2) 0.077(3) 0.0122(17) 0.002(2) -0.0102(15)
C75 0.047(2) 0.048(2) 0.058(2) 0.0074(17) 0.0152(17) -0.0067(16)
C76 0.0386(18) 0.0372(19) 0.052(2) 0.0001(14) 0.0051(15) 0.0008(14)
C81 0.0308(15) 0.0332(16) 0.0348(16) -0.0058(12) -0.0002(12) 0.0059(12)
C82 0.0392(17) 0.0435(19) 0.0381(18) 0.0012(14) 0.0021(14) 0.0044(14)
C83 0.054(2) 0.062(2) 0.0369(19) 0.0075(16) 0.0040(16) 0.0133(18)
C84 0.052(2) 0.082(3) 0.039(2) -0.0013(19) -0.0097(17) 0.018(2)
C85 0.064(3) 0.077(3) 0.071(3) -0.009(2) -0.032(2) -0.013(2)
C86 0.060(2) 0.047(2) 0.064(3) 0.0016(18) -0.023(2) -0.0084(18)

loop_
_atom_type_symbol
_atom_type_description
_atom_type_scat_dispersion_real
_atom_type_scat_dispersion_imag
_atom_type_scat_source
C C 0.0033 0.0016 'International Tables Vol C Tables 4.2.6.8 and 6.1.1.4'
H H 0.0000 0.0000 'International Tables Vol C Tables 4.2.6.8 and 6.1.1.4'
F F 0.0171 0.0103 'International Tables Vol C Tables 4.2.6.8 and 6.1.1.4'
O O 0.0106 0.0060 'International Tables Vol C Tables 4.2.6.8 and 6.1.1.4'
P P 0.1023 0.0942 'International Tables Vol C Tables 4.2.6.8 and 6.1.1.4'
Tb Tb -0.1723 4.1537 'International Tables Vol C Tables 4.2.6.8 and 6.1.1.4'

loop_
_geom_angle_atom_site_label_1
_geom_angle_atom_site_label_2
_geom_angle_atom_site_label_3
_geom_angle
O3 Tb1 O6 142.49(7)
O3 Tb1 O21 106.27(7)
O6 Tb1 O21 84.38(7)
O3 Tb1 O11 82.87(7)
O6 Tb1 O11 108.40(7)
O21 Tb1 O11 146.16(7)
O3 Tb1 O2 142.03(7)
O6 Tb1 O2 74.77(7)
O21 Tb1 O2 78.61(7)
O11 Tb1 O2 75.08(7)
O3 Tb1 O1 73.89(7)
O6 Tb1 O1 142.69(7)
O21 Tb1 O1 73.81(7)
O11 Tb1 O1 77.89(7)
O2 Tb1 O1 71.52(7)
O3 Tb1 O22 73.79(7)
O6 Tb1 O22 76.17(7)
O21 Tb1 O22 71.17(7)
O11 Tb1 O22 141.54(7)
O2 Tb1 O22 139.62(7)
O1 Tb1 O22 122.25(7)
O3 Tb1 O12 78.52(7)
O6 Tb1 O12 72.26(7)
O21 Tb1 O12 142.33(7)
O11 Tb1 O12 70.90(7)
O2 Tb1 O12 120.90(7)
O1 Tb1 O12 140.39(7)
O22 Tb1 O12 74.73(7)
O3 P3 C31 110.09(13)
O3 P3 C51 109.34(13)
C31 P3 C51 109.01(14)
O3 P3 C41 112.67(13)
C31 P3 C41 106.94(14)
C51 P3 C41 108.70(15)
O6 P6 C61 109.40(13)
O6 P6 C71 110.01(13)
C61 P6 C71 109.14(13)
O6 P6 C81 112.59(12)
C61 P6 C81 108.22(13)
C71 P6 C81 107.39(14)
C2 O1 Tb1 135.89(19)
C4 O2 Tb1 135.6(2)
P3 O3 Tb1 151.48(13)
P6 O6 Tb1 150.78(12)
C12 O11 Tb1 138.1(2)
C14 O12 Tb1 136.5(2)
C22 O21 Tb1 138.0(2)
C24 O22 Tb1 135.7(2)
F3 C1 F2 107.3(4)
F3 C1 F1 107.0(3)
F2 C1 F1 106.5(3)
F3 C1 C2 113.2(3)
F2 C1 C2 111.0(3)
F1 C1 C2 111.5(3)
O1 C2 C3 125.6(3)
O1 C2 C1 116.3(3)
C3 C2 C1 118.1(3)
C4 C3 F4 117.6(3)
C4 C3 C2 124.9(3)
F4 C3 C2 117.5(3)
O2 C4 C3 126.0(3)
O2 C4 C5 114.9(3)
C3 C4 C5 119.1(3)
F7 C5 F6 106.9(4)
F7 C5 F5 105.5(3)
F6 C5 F5 107.7(4)
F7 C5 C4 112.7(3)
F6 C5 C4 112.3(3)
F5 C5 C4 111.4(3)
F13 C11 F11 106.9(4)
F13 C11 F12 105.9(4)
F11 C11 F12 104.1(4)
F13 C11 C12 115.0(3)
F11 C11 C12 112.0(3)
F12 C11 C12 112.3(3)
O11 C12 C13 125.3(3)
O11 C12 C11 115.1(3)
C13 C12 C11 119.6(3)
F14 C13 C12 118.7(3)
F14 C13 C14 117.3(3)
C12 C13 C14 124.0(3)
O12 C14 C13 124.8(3)
O12 C14 C15 115.7(3)
C13 C14 C15 119.4(3)
F17 C15 F16 109.8(4)
F17 C15 F15 105.3(3)
F16 C15 F15 105.4(3)
F17 C15 C14 111.9(3)
F16 C15 C14 111.5(3)
F15 C15 C14 112.5(3)
F22 C21 F21 109.5(4)
F22 C21 F23 106.7(3)
F21 C21 F23 105.5(4)
F22 C21 C22 113.2(3)
F21 C21 C22 111.5(3)
F23 C21 C22 109.9(3)
O21 C22 C23 125.8(3)
O21 C22 C21 115.5(3)
C23 C22 C21 118.6(3)
F24 C23 C22 118.4(3)
F24 C23 C24 118.0(3)
C22 C23 C24 123.6(3)
O22 C24 C23 125.4(3)
O22 C24 C25 115.7(3)
C23 C24 C25 118.9(3)
F27 C25 F26 107.4(3)
F27 C25 F25 108.0(4)
F26 C25 F25 104.8(3)
F27 C25 C24 112.1(3)
F26 C25 C24 113.4(3)
F25 C25 C24 110.8(3)
C32 C31 C36 119.7(3)
C32 C31 P3 118.3(2)
C36 C31 P3 122.1(2)
C31 C32 C33 120.2(3)
C34 C33 C32 119.4(3)
C35 C34 C33 120.4(3)
C34 C35 C36 120.5(3)
C35 C36 C31 119.8(3)
C46 C41 C42 119.3(3)
C46 C41 P3 123.0(3)
C42 C41 P3 117.7(2)
C43 C42 C41 120.0(4)
C44 C43 C42 120.2(4)
C43 C44 C45 120.3(3)
C44 C45 C46 120.2(4)
C41 C46 C45 120.1(4)
C52 C51 C56 119.5(3)
C52 C51 P3 122.6(3)
C56 C51 P3 117.9(3)
C53 C52 C51 120.2(3)
C54 C53 C52 120.7(4)
C53 C54 C55 119.8(4)
C54 C55 C56 120.5(4)
C55 C56 C51 119.4(4)
C66 C61 C62 120.1(3)
C66 C61 P6 117.0(2)
C62 C61 P6 122.9(2)
C63 C62 C61 119.5(3)
C64 C63 C62 120.3(3)
C65 C64 C63 120.7(3)
C64 C65 C66 119.7(3)
C61 C66 C65 119.5(3)
C72 C71 C76 119.8(3)
C72 C71 P6 121.9(2)
C76 C71 P6 118.3(2)
C73 C72 C71 120.1(3)
C74 C73 C72 120.5(3)
C73 C74 C75 120.0(3)
C74 C75 C76 120.3(3)
C71 C76 C75 119.3(3)
C86 C81 C82 118.8(3)
C86 C81 P6 122.7(3)
C82 C81 P6 118.3(2)
C83 C82 C81 120.2(3)
C84 C83 C82 120.3(4)
C83 C84 C85 120.2(3)
C84 C85 C86 120.5(4)
C85 C86 C81 120.0(4)

loop_
_geom_bond_atom_site_label_1
_geom_bond_atom_site_label_2
_geom_bond_distance
Tb1 O3 2.2702(19)
Tb1 O6 2.2788(19)
Tb1 O21 2.337(2)
Tb1 O11 2.3391(19)
Tb1 O2 2.405(2)
Tb1 O1 2.4053(19)
Tb1 O22 2.414(2)
Tb1 O12 2.421(2)
P3 O3 1.502(2)
P3 C31 1.794(3)
P3 C51 1.795(3)
P3 C41 1.800(3)
P6 O6 1.499(2)
P6 C61 1.791(3)
P6 C71 1.796(3)
P6 C81 1.800(3)
F1 C1 1.333(4)
F2 C1 1.322(5)
F3 C1 1.317(5)
F4 C3 1.376(4)
F5 C5 1.310(5)
F6 C5 1.308(5)
F7 C5 1.302(4)
F11 C11 1.289(5)
F12 C11 1.309(5)
F13 C11 1.278(4)
F14 C13 1.364(4)
F15 C15 1.326(4)
F16 C15 1.309(4)
F17 C15 1.291(4)
F21 C21 1.296(5)
F22 C21 1.293(5)
F23 C21 1.322(4)
F24 C23 1.367(3)
F25 C25 1.316(4)
F26 C25 1.313(4)
F27 C25 1.292(4)
O1 C2 1.250(4)
O2 C4 1.255(3)
O11 C12 1.262(3)
O12 C14 1.240(3)
O21 C22 1.247(4)
O22 C24 1.249(4)
C1 C2 1.529(4)
C2 C3 1.389(4)
C3 C4 1.376(4)
C4 C5 1.550(5)
C11 C12 1.533(5)
C12 C13 1.381(5)
C13 C14 1.398(5)
C14 C15 1.541(5)
C21 C22 1.548(5)
C22 C23 1.385(4)
C23 C24 1.387(4)
C24 C25 1.545(4)
C31 C32 1.384(4)
C31 C36 1.391(4)
C32 C33 1.391(5)
C33 C34 1.386(5)
C34 C35 1.371(5)
C35 C36 1.381(4)
C41 C46 1.385(5)
C41 C42 1.393(5)
C42 C43 1.385(5)
C43 C44 1.372(6)
C44 C45 1.373(6)
C45 C46 1.388(5)
C51 C52 1.387(4)
C51 C56 1.397(4)
C52 C53 1.380(5)
C53 C54 1.369(5)
C54 C55 1.385(6)
C55 C56 1.387(5)
C61 C66 1.389(4)
C61 C62 1.390(4)
C62 C63 1.384(4)
C63 C64 1.374(5)
C64 C65 1.374(5)
C65 C66 1.399(5)
C71 C72 1.392(4)
C71 C76 1.393(4)
C72 C73 1.380(4)
C73 C74 1.373(5)
C74 C75 1.388(5)
C75 C76 1.394(5)
C81 C86 1.386(4)
C81 C82 1.389(4)
C82 C83 1.384(4)
C83 C84 1.362(5)
C84 C85 1.366(6)
C85 C86 1.386(5)

loop_
_geom_torsion_atom_site_label_1
_geom_torsion_atom_site_label_2
_geom_torsion_atom_site_label_3
_geom_torsion_atom_site_label_4
_geom_torsion
O3 Tb1 O1 C2 157.0(3)
O6 Tb1 O1 C2 -33.6(3)
O21 Tb1 O1 C2 -90.3(3)
O11 Tb1 O1 C2 71.0(3)
O2 Tb1 O1 C2 -7.1(3)
O22 Tb1 O1 C2 -144.8(3)
O12 Tb1 O1 C2 109.3(3)
O3 Tb1 O2 C4 -19.4(3)
O6 Tb1 O2 C4 169.7(3)
O21 Tb1 O2 C4 82.5(3)
O11 Tb1 O2 C4 -76.0(3)
O1 Tb1 O2 C4 6.0(3)
O22 Tb1 O2 C4 124.4(3)
O12 Tb1 O2 C4 -132.3(3)
C31 P3 O3 Tb1 -114.6(3)
C51 P3 O3 Tb1 125.7(3)
C41 P3 O3 Tb1 4.7(3)
O6 Tb1 O3 P3 -94.9(3)
O21 Tb1 O3 P3 7.3(3)
O11 Tb1 O3 P3 154.0(3)
O2 Tb1 O3 P3 99.6(3)
O1 Tb1 O3 P3 74.6(3)
O22 Tb1 O3 P3 -56.9(3)
O12 Tb1 O3 P3 -134.1(3)
C61 P6 O6 Tb1 -99.3(3)
C71 P6 O6 Tb1 140.8(2)
C81 P6 O6 Tb1 21.1(3)
O3 Tb1 O6 P6 -113.6(2)
O21 Tb1 O6 P6 136.9(3)
O11 Tb1 O6 P6 -11.0(3)
O2 Tb1 O6 P6 57.2(2)
O1 Tb1 O6 P6 83.1(3)
O22 Tb1 O6 P6 -151.2(3)
O12 Tb1 O6 P6 -73.0(3)
O3 Tb1 O11 C12 72.4(3)
O6 Tb1 O11 C12 -70.8(3)
O21 Tb1 O11 C12 -178.9(3)
O2 Tb1 O11 C12 -138.8(3)
O1 Tb1 O11 C12 147.4(3)
O22 Tb1 O11 C12 20.0(3)
O12 Tb1 O11 C12 -7.9(3)
O3 Tb1 O12 C14 -84.3(3)
O6 Tb1 O12 C14 119.5(3)
O21 Tb1 O12 C14 173.9(2)
O11 Tb1 O12 C14 2.0(3)
O2 Tb1 O12 C14 60.4(3)
O1 Tb1 O12 C14 -37.9(3)
O22 Tb1 O12 C14 -160.4(3)
O3 Tb1 O21 C22 -70.6(3)
O6 Tb1 O21 C22 72.7(3)
O11 Tb1 O21 C22 -172.3(3)
O2 Tb1 O21 C22 148.2(3)
O1 Tb1 O21 C22 -137.9(3)
O22 Tb1 O21 C22 -4.6(3)
O12 Tb1 O21 C22 21.6(3)
O3 Tb1 O22 C24 118.4(3)
O6 Tb1 O22 C24 -84.3(3)
O21 Tb1 O22 C24 4.4(3)
O11 Tb1 O22 C24 173.4(2)
O2 Tb1 O22 C24 -39.3(3)
O1 Tb1 O22 C24 60.1(3)
O12 Tb1 O22 C24 -159.3(3)
Tb1 O1 C2 C3 5.4(5)
Tb1 O1 C2 C1 -174.2(2)
F3 C1 C2 O1 -128.2(3)
F2 C1 C2 O1 111.1(4)
F1 C1 C2 O1 -7.5(5)
F3 C1 C2 C3 52.2(5)
F2 C1 C2 C3 -68.6(5)
F1 C1 C2 C3 172.8(3)
O1 C2 C3 C4 1.8(6)
C1 C2 C3 C4 -178.6(3)
O1 C2 C3 F4 -178.5(3)
C1 C2 C3 F4 1.1(5)
Tb1 O2 C4 C3 -3.1(5)
Tb1 O2 C4 C5 177.1(2)
F4 C3 C4 O2 177.4(3)
C2 C3 C4 O2 -2.9(6)
F4 C3 C4 C5 -2.8(5)
C2 C3 C4 C5 176.9(3)
O2 C4 C5 F7 0.4(5)
C3 C4 C5 F7 -179.4(3)
O2 C4 C5 F6 121.2(4)
C3 C4 C5 F6 -58.6(5)
O2 C4 C5 F5 -117.9(4)
C3 C4 C5 F5 62.3(5)
Tb1 O11 C12 C13 9.2(5)
Tb1 O11 C12 C11 -172.1(2)
F13 C11 C12 O11 134.2(4)
F11 C11 C12 O11 12.0(5)
F12 C11 C12 O11 -104.6(4)
F13 C11 C12 C13 -46.9(5)
F11 C11 C12 C13 -169.1(4)
F12 C11 C12 C13 74.2(5)
O11 C12 C13 F14 176.8(3)
C11 C12 C13 F14 -2.0(5)
O11 C12 C13 C14 -1.4(5)
C11 C12 C13 C14 179.9(3)
Tb1 O12 C14 C13 2.2(5)
Tb1 O12 C14 C15 -179.5(2)
F14 C13 C14 O12 177.9(3)
C12 C13 C14 O12 -3.9(5)
F14 C13 C14 C15 -0.4(5)
C12 C13 C14 C15 177.8(3)
O12 C14 C15 F17 12.4(5)
C13 C14 C15 F17 -169.1(3)
O12 C14 C15 F16 -111.1(4)
C13 C14 C15 F16 67.4(5)
O12 C14 C15 F15 130.7(3)
C13 C14 C15 F15 -50.8(4)
Tb1 O21 C22 C23 4.4(5)
Tb1 O21 C22 C21 -175.2(2)
F22 C21 C22 O21 -123.7(4)
F21 C21 C22 O21 0.4(5)
F23 C21 C22 O21 117.1(4)
F22 C21 C22 C23 56.7(4)
F21 C21 C22 C23 -179.2(4)
F23 C21 C22 C23 -62.5(4)
O21 C22 C23 F24 178.9(3)
C21 C22 C23 F24 -1.6(5)
O21 C22 C23 C24 -1.1(5)
C21 C22 C23 C24 178.5(3)
Tb1 O22 C24 C23 -4.0(5)
Tb1 O22 C24 C25 174.2(2)
F24 C23 C24 O22 -178.9(3)
C22 C23 C24 O22 1.1(5)
F24 C23 C24 C25 2.9(4)
C22 C23 C24 C25 -177.1(3)
O22 C24 C25 F27 1.7(4)
C23 C24 C25 F27 -180.0(3)
O22 C24 C25 F26 123.5(3)
C23 C24 C25 F26 -58.2(4)
O22 C24 C25 F25 -118.9(4)
C23 C24 C25 F25 59.4(4)
O3 P3 C31 C32 -27.7(3)
C51 P3 C31 C32 92.2(3)
C41 P3 C31 C32 -150.4(3)
O3 P3 C31 C36 152.1(2)
C51 P3 C31 C36 -88.0(3)
C41 P3 C31 C36 29.3(3)
C36 C31 C32 C33 0.2(5)
P3 C31 C32 C33 -180.0(3)
C31 C32 C33 C34 0.7(6)
C32 C33 C34 C35 -1.1(6)
C33 C34 C35 C36 0.6(6)
C34 C35 C36 C31 0.3(5)
C32 C31 C36 C35 -0.8(5)
P3 C31 C36 C35 179.5(2)
O3 P3 C41 C46 116.5(3)
C31 P3 C41 C46 -122.4(3)
C51 P3 C41 C46 -4.8(3)
O3 P3 C41 C42 -60.7(3)
C31 P3 C41 C42 60.4(3)
C51 P3 C41 C42 178.0(2)
C46 C41 C42 C43 -0.5(5)
P3 C41 C42 C43 176.8(3)
C41 C42 C43 C44 0.0(5)
C42 C43 C44 C45 0.7(6)
C43 C44 C45 C46 -0.8(6)
C42 C41 C46 C45 0.3(5)
P3 C41 C46 C45 -176.8(3)
C44 C45 C46 C41 0.3(5)
O3 P3 C51 C52 153.9(3)
C31 P3 C51 C52 33.5(3)
C41 P3 C51 C52 -82.8(3)
O3 P3 C51 C56 -24.6(3)
C31 P3 C51 C56 -145.0(3)
C41 P3 C51 C56 98.8(3)
C56 C51 C52 C53 -0.3(5)
P3 C51 C52 C53 -178.7(3)
C51 C52 C53 C54 0.9(6)
C52 C53 C54 C55 -0.8(6)
C53 C54 C55 C56 0.0(7)
C54 C55 C56 C51 0.6(6)
C52 C51 C56 C55 -0.5(5)
P3 C51 C56 C55 178.0(3)
O6 P6 C61 C66 -23.5(3)
C71 P6 C61 C66 96.9(3)
C81 P6 C61 C66 -146.5(2)
O6 P6 C61 C62 156.2(2)
C71 P6 C61 C62 -83.4(3)
C81 P6 C61 C62 33.2(3)
C66 C61 C62 C63 -0.8(5)
P6 C61 C62 C63 179.5(2)
C61 C62 C63 C64 1.0(5)
C62 C63 C64 C65 -0.8(6)
C63 C64 C65 C66 0.4(6)
C62 C61 C66 C65 0.4(5)
P6 C61 C66 C65 -179.9(3)
C64 C65 C66 C61 -0.1(6)
O6 P6 C71 C72 162.9(2)
C61 P6 C71 C72 42.9(3)
C81 P6 C71 C72 -74.3(3)
O6 P6 C71 C76 -16.2(3)
C61 P6 C71 C76 -136.2(2)
C81 P6 C71 C76 106.7(2)
C76 C71 C72 C73 -0.4(5)
P6 C71 C72 C73 -179.4(2)
C71 C72 C73 C74 1.5(5)
C72 C73 C74 C75 -2.1(5)
C73 C74 C75 C76 1.5(5)
C72 C71 C76 C75 -0.2(4)
P6 C71 C76 C75 178.9(2)
C74 C75 C76 C71 -0.4(5)
O6 P6 C81 C86 115.1(3)
C61 P6 C81 C86 -123.9(3)
C71 P6 C81 C86 -6.2(3)
O6 P6 C81 C82 -60.2(3)
C61 P6 C81 C82 60.8(3)
C71 P6 C81 C82 178.5(2)
C86 C81 C82 C83 0.6(5)
P6 C81 C82 C83 176.1(2)
C81 C82 C83 C84 -0.4(5)
C82 C83 C84 C85 0.3(6)
C83 C84 C85 C86 -0.6(7)
C84 C85 C86 C81 0.8(7)
C82 C81 C86 C85 -0.8(6)
P6 C81 C86 C85 -176.1(3)
